data_9016003
loop_
_publ_author_name
'Doussier, C.'
'Moelo, Y.'
'Meerschaut, A.'
'Leone, P.'
'Guillot-Deudon C'

_publ_section_title
;
 Crystal structure of the new compound Pb3+xSb3 xS7 xCl1+x(x~0.45):
 The homologous series Pb(2+2N)(Sb,Pb)(2+2N)S(2+2N)(S,Cl)(4+2N)ClN and
 its polychalcogenide derivatives (N = 1-3)
;
_journal_name_full 'Journal of Solid State Chemistry'
_journal_page_first 920
_journal_page_last 934
_journal_paper_doi 10.1016/j.jssc.2008.01.041
_journal_volume 181
_journal_year 2008
_chemical_compound_source Synthetic
_chemical_formula_sum 'Cl1.45 Pb3.45 S6.55 Sb2.55'
_space_group_IT_number 55
_symmetry_space_group_name_Hall '-P 2 2ab'
_symmetry_space_group_name_H-M 'P b a m'
_cell_angle_alpha 90
_cell_angle_beta 90
_cell_angle_gamma 90
_cell_length_a 15.194
_cell_length_b 23.035
_cell_length_c 4.0591
_cell_formula_units_Z 4
_cell_volume 1420.660
_database_code_amcsd 0019220
_exptl_crystal_density_diffrn 6.016
_cod_original_formula_sum 'Pb3.45 Sb2.55 S6.55 Cl1.45'
_cod_database_code 9016003
_amcsd_formula_title Pb3.45Sb2.55S6.55Cl1.45

loop_
_space_group_symop_operation_xyz
x,y,z
1/2+x,1/2-y,z
1/2-x,1/2+y,-z
1/2-x,1/2+y,z
1/2+x,1/2-y,-z
x,y,-z
-x,-y,z
-x,-y,-z

loop_
_atom_site_aniso_label
_atom_site_aniso_U_11
_atom_site_aniso_U_22
_atom_site_aniso_U_33
_atom_site_aniso_U_12
_atom_site_aniso_U_13
_atom_site_aniso_U_23
Pb1 0.03040 0.02500 0.01820 0.00390 0.00000 0.00000
Pb2 0.02310 0.02560 0.01790 0.00130 0.00000 0.00000
Pb3 0.02050 0.03170 0.01860 0.00430 0.00000 0.00000
S1 0.01400 0.02000 0.01500 0.00100 0.00000 0.00000
Cl1 0.01400 0.02000 0.01500 0.00100 0.00000 0.00000
S2 0.01700 0.02000 0.01400 0.00100 0.00000 0.00000
Cl2 0.01700 0.02000 0.01400 0.00100 0.00000 0.00000
S3 0.01400 0.02000 0.01300 0.00100 0.00000 0.00000
Cl3 0.01400 0.02000 0.01300 0.00100 0.00000 0.00000
S4 0.01700 0.02300 0.03500 0.00200 0.00000 0.00000
S5 0.02100 0.03600 0.03000 0.00700 0.00000 0.00000
S6 0.01500 0.03400 0.02700 0.00600 0.00000 0.00000
S7 0.01600 0.02800 0.04100 0.00600 0.00000 0.00000
Cl 0.01500 0.04000 0.02500 0.01000 0.00000 0.00000

loop_
_atom_site_label
_atom_site_fract_x
_atom_site_fract_y
_atom_site_fract_z
_atom_site_occupancy
_atom_site_U_iso_or_equiv
Pb1 0.42830 0.37310 0.50000 1.00000 0.02450
Pb2 0.32220 0.20740 0.00000 1.00000 0.02220
Pb3 0.19360 0.04440 0.00000 1.00000 0.02360
Sb4 0.31940 0.09460 0.05820 0.42500 0.02310
Sb4A 0.30900 0.10860 0.00000 0.10000 0.02310
Pb4 0.34600 0.10700 0.00000 0.05000 0.04400
Sb5 0.43900 0.07040 0.05320 0.30000 0.01370
Sb5A 0.42500 0.05540 0.00000 0.10000 0.01370
Sb5B 0.44630 0.08520 0.00000 0.20000 0.01370
Pb5 0.45680 0.06360 0.00000 0.10000 0.01800
Sb6 0.57100 0.24740 0.00000 0.40000 0.01700
Sb6B 0.56640 0.23370 0.09100 0.15000 0.01700
Pb6 0.57460 0.23560 0.00000 0.30000 0.02300
S1 0.41530 0.27960 0.00000 0.70000 0.01630
Cl1 0.41530 0.27960 0.00000 0.30000 0.01630
S2 0.29110 0.11670 0.00000 0.90000 0.01690
Cl2 0.29110 0.11670 0.00000 0.10000 0.01690
S3 0.17680 0.04940 0.00000 0.95000 0.01550
Cl3 0.17680 0.04940 0.00000 0.05000 0.01550
S4 0.23620 0.33490 0.50000 1.00000 0.02510
S5 0.36970 0.00740 0.50000 1.00000 0.02900
S6 0.48710 0.14980 0.50000 1.00000 0.02560
S7 0.61210 0.31060 0.50000 1.00000 0.02800
Cl 0.54780 0.42840 0.00000 1.00000 0.02660

loop_
_cod_related_entry_id
_cod_related_entry_database
_cod_related_entry_code
1 AMCSD 0019220
